data_7010900
loop_
_publ_author_name
'Newman, Christopher P.'
'Cave, Gareth W. V.'
'Wong, Michael'
'Errington, William'
'Alcock, Nathaniel W.'
'Rourke, Jonathan P.'

_publ_section_title
;
 Di-metallated platinum carbonyl complexes: platinum--platinum
 interactions in the solid state
;
_journal_issue 18
_journal_name_full 'Journal of the Chemical Society, Dalton Transactions'
_journal_page_first 2678
_journal_paper_doi 10.1039/b105073g
_journal_year 2001
_chemical_formula_sum 'C30 H35 N O3 Pt'
_chemical_formula_weight 652.68
_chemical_name_systematic
;
?
;
_space_group_IT_number 2
_symmetry_cell_setting triclinic
_symmetry_space_group_name_Hall '-P 1'
_symmetry_space_group_name_H-M 'P -1'
_atom_sites_solution_hydrogens geom
_atom_sites_solution_primary direct
_atom_sites_solution_secondary difmap
_audit_creation_method SHELXL
_cell_angle_alpha 68.7940(10)
_cell_angle_beta 69.2180(10)
_cell_angle_gamma 64.7360(10)
_cell_formula_units_Z 2
_cell_length_a 10.0566(5)
_cell_length_b 11.7161(6)
_cell_length_c 13.8432(8)
_cell_measurement_temperature 180(2)
_cell_volume 1335.75(12)
_computing_structure_refinement 'SHELXL-96 (Sheldrick, 1996)'
_computing_structure_solution 'SHELXS-96 (Sheldrick, 1990)'
_diffrn_ambient_temperature 180(2)
_diffrn_measurement_device 'Siemens SMART area-detector diffractometer'
_diffrn_radiation_monochromator graphite
_diffrn_radiation_source 'normal-focus sealed tube'
_diffrn_radiation_type MoK\a
_diffrn_radiation_wavelength 0.71073
_diffrn_reflns_av_R_equivalents 0.0246
_diffrn_reflns_av_sigmaI/netI 0.0638
_diffrn_reflns_limit_h_max 12
_diffrn_reflns_limit_h_min -12
_diffrn_reflns_limit_k_max 15
_diffrn_reflns_limit_k_min -12
_diffrn_reflns_limit_l_max 18
_diffrn_reflns_limit_l_min -15
_diffrn_reflns_number 7048
_diffrn_reflns_theta_max 25.50
_diffrn_reflns_theta_min 1.62
_exptl_absorpt_coefficient_mu 5.283
_exptl_absorpt_correction_type SADABS
_exptl_crystal_density_diffrn 1.623
_exptl_crystal_F_000 648
_exptl_crystal_size_max 0.40
_exptl_crystal_size_mid 0.38
_exptl_crystal_size_min 0.24
_refine_diff_density_max 1.911
_refine_diff_density_min -1.671
_refine_diff_density_rms 0.127
_refine_ls_extinction_method none
_refine_ls_goodness_of_fit_all 0.935
_refine_ls_goodness_of_fit_obs 1.004
_refine_ls_matrix_type full
_refine_ls_number_parameters 318
_refine_ls_number_reflns 4865
_refine_ls_number_restraints 0
_refine_ls_restrained_S_all 0.935
_refine_ls_restrained_S_obs 1.004
_refine_ls_R_factor_all 0.0462
_refine_ls_R_factor_obs 0.0354
_refine_ls_shift/esd_max 0.001
_refine_ls_shift/esd_mean 0.000
_refine_ls_structure_factor_coef Fsqd
_refine_ls_weighting_details 'w=1/[\s^2^(Fo^2^)+(0.0357P)^2^+0.0000P] where P=(Fo^2^+2Fc^2^)/3'
_refine_ls_weighting_scheme calc
_refine_ls_wR_factor_all 0.0749
_refine_ls_wR_factor_obs 0.0723
_reflns_number_observed 3993
_reflns_number_total 4865
_reflns_observed_criterion >2sigma(I)
_cod_data_source_file b105073g.txt
_cod_data_source_block 1
_cod_depositor_comments
;
The following automatic conversions were performed:

'_refine_ls_weighting_scheme' value 'calc
w=1/[\s^2^(Fo^2^)+(0.0357P)^2^+0.0000P] where P=(Fo^2^+2Fc^2^)/3' was
changed to 'calc'. New tag '_refine_ls_weighting_details' was
created. The value of the new tag was set to
'w=1/[\s^2^(Fo^2^)+(0.0357P)^2^+0.0000P] where P=(Fo^2^+2Fc^2^)/3'.

Automatic conversion script
Id: cif_fix_values 3143 2015-03-26 13:38:13Z robertas 
;
_cod_original_sg_symbol_H-M P-1
_cod_database_code 7010900

loop_
_symmetry_equiv_pos_as_xyz
'x, y, z'
'-x, -y, -z'

loop_
_atom_site_aniso_label
_atom_site_aniso_U_11
_atom_site_aniso_U_22
_atom_site_aniso_U_33
_atom_site_aniso_U_23
_atom_site_aniso_U_13
_atom_site_aniso_U_12
Pt1 0.02890(12) 0.04400(15) 0.03519(13) -0.00649(9) -0.00690(9) -0.01330(10)
N1 0.034(3) 0.056(3) 0.045(3) -0.006(3) -0.013(2) -0.024(3)
O1 0.033(2) 0.054(3) 0.059(3) -0.018(2) -0.009(2) 0.001(2)
O2 0.038(2) 0.046(3) 0.062(3) -0.023(2) -0.011(2) -0.006(2)
C1 0.036(3) 0.051(4) 0.032(3) -0.002(3) -0.005(3) -0.016(3)
C2 0.029(3) 0.047(4) 0.043(3) -0.007(3) -0.006(3) -0.008(3)
C3 0.039(4) 0.049(4) 0.037(3) -0.008(3) -0.004(3) -0.009(3)
C4 0.028(3) 0.067(5) 0.048(4) -0.008(3) -0.006(3) -0.007(3)
C5 0.034(3) 0.059(5) 0.053(4) -0.009(3) -0.009(3) -0.017(3)
C6 0.032(3) 0.047(4) 0.038(3) -0.008(3) -0.005(3) -0.009(3)
C7 0.035(3) 0.060(5) 0.041(3) 0.000(3) -0.004(3) -0.021(3)
C8 0.032(3) 0.079(5) 0.068(5) -0.019(4) -0.008(3) -0.022(4)
C9 0.047(4) 0.091(6) 0.081(5) -0.017(5) -0.014(4) -0.039(4)
C10 0.051(4) 0.066(5) 0.066(4) -0.023(4) -0.010(3) -0.028(4)
C11 0.046(4) 0.049(4) 0.042(3) -0.007(3) -0.006(3) -0.025(3)
C12 0.039(3) 0.053(4) 0.034(3) -0.007(3) -0.007(3) -0.022(3)
C13 0.054(4) 0.058(4) 0.049(4) -0.010(3) -0.011(3) -0.033(4)
C14 0.048(4) 0.039(4) 0.047(4) -0.016(3) -0.002(3) -0.015(3)
C15 0.039(3) 0.042(4) 0.036(3) -0.006(3) -0.008(3) -0.012(3)
C16 0.040(3) 0.041(4) 0.038(3) -0.003(3) -0.013(3) -0.017(3)
C17 0.042(3) 0.042(4) 0.034(3) -0.002(3) -0.008(3) -0.017(3)
C101 0.032(3) 0.057(4) 0.048(4) -0.006(3) -0.008(3) -0.001(3)
C102 0.037(4) 0.064(5) 0.047(4) -0.007(3) -0.008(3) 0.000(3)
C103 0.037(3) 0.063(5) 0.042(3) -0.011(3) -0.004(3) -0.002(3)
C104 0.046(4) 0.058(5) 0.055(4) -0.012(3) -0.014(3) -0.007(4)
C105 0.057(4) 0.064(5) 0.050(4) -0.021(4) -0.009(3) -0.001(4)
C106 0.097(7) 0.096(7) 0.095(6) -0.058(6) -0.024(5) -0.007(6)
C201 0.043(4) 0.042(4) 0.043(3) -0.015(3) -0.006(3) -0.010(3)
C202 0.043(4) 0.042(4) 0.047(4) -0.015(3) -0.004(3) -0.010(3)
C203 0.047(4) 0.036(3) 0.039(3) -0.013(3) -0.004(3) -0.009(3)
C204 0.047(4) 0.049(4) 0.045(3) -0.009(3) -0.006(3) -0.016(3)
C205 0.047(4) 0.055(4) 0.042(3) -0.016(3) -0.002(3) -0.009(3)
C206 0.038(4) 0.075(5) 0.073(5) -0.012(4) -0.009(3) -0.003(4)
C18 0.032(3) 0.042(4) 0.043(3) -0.010(3) -0.008(3) -0.012(3)
O3 0.043(3) 0.066(3) 0.063(3) -0.017(2) -0.017(2) -0.019(2)

loop_
_atom_site_label
_atom_site_type_symbol
_atom_site_fract_x
_atom_site_fract_y
_atom_site_fract_z
_atom_site_U_iso_or_equiv
_atom_site_thermal_displace_type
_atom_site_occupancy
_atom_site_calc_flag
_atom_site_refinement_flags
_atom_site_disorder_group
Pt1 Pt 0.09481(2) 0.21349(2) 0.237959(17) 0.03696(9) Uani 1 d . .
N1 N 0.2292(5) 0.2773(5) 0.2675(4) 0.0426(13) Uani 1 d . .
O1 O 0.5079(4) -0.2146(4) 0.0942(3) 0.0537(12) Uani 1 d . .
O2 O -0.4632(5) 0.5689(4) 0.3549(3) 0.0494(11) Uani 1 d . .
C1 C 0.3030(7) 0.0764(6) 0.1925(4) 0.0426(15) Uani 1 d . .
C2 C 0.3399(6) -0.0293(6) 0.1535(4) 0.0433(16) Uani 1 d . .
H2 H 0.2617 -0.0465 0.1441 0.052 Uiso 1 calc R .
C3 C 0.4894(7) -0.1112(7) 0.1276(5) 0.0464(16) Uani 1 d . .
C4 C 0.6068(7) -0.0862(7) 0.1392(5) 0.0536(18) Uani 1 d . .
H4 H 0.7090 -0.1413 0.1213 0.064 Uiso 1 calc R .
C5 C 0.5711(7) 0.0197(7) 0.1768(5) 0.0503(17) Uani 1 d . .
H5 H 0.6503 0.0374 0.1843 0.060 Uiso 1 calc R .
C6 C 0.4247(6) 0.1004(6) 0.2038(4) 0.0428(15) Uani 1 d . .
C7 C 0.3825(7) 0.2109(7) 0.2451(5) 0.0494(17) Uani 1 d . .
C8 C 0.4740(8) 0.2575(8) 0.2642(5) 0.0594(19) Uani 1 d . .
H8 H 0.5807 0.2154 0.2483 0.071 Uiso 1 calc R .
C9 C 0.4110(8) 0.3652(8) 0.3064(6) 0.069(2) Uani 1 d . .
H9 H 0.4746 0.3952 0.3206 0.083 Uiso 1 calc R .
C10 C 0.2534(7) 0.4302(7) 0.3282(5) 0.0570(18) Uani 1 d . .
H10 H 0.2105 0.5042 0.3569 0.068 Uiso 1 calc R .
C11 C 0.1619(7) 0.3862(6) 0.3078(5) 0.0449(15) Uani 1 d . .
C12 C -0.0009(7) 0.4382(6) 0.3221(4) 0.0415(15) Uani 1 d . .
C13 C -0.0937(7) 0.5487(7) 0.3623(5) 0.0500(17) Uani 1 d . .
H13 H -0.0490 0.5911 0.3822 0.060 Uiso 1 calc R .
C14 C -0.2473(7) 0.5965(6) 0.3734(5) 0.0461(15) Uani 1 d . .
H14 H -0.3079 0.6724 0.3992 0.055 Uiso 1 calc R .
C15 C -0.3134(7) 0.5337(6) 0.3469(4) 0.0412(15) Uani 1 d . .
C16 C -0.2228(6) 0.4240(6) 0.3080(4) 0.0397(14) Uani 1 d . .
H16 H -0.2704 0.3822 0.2901 0.048 Uiso 1 calc R .
C17 C -0.0656(7) 0.3714(6) 0.2936(4) 0.0402(15) Uani 1 d . .
C101 C 0.6577(7) -0.3037(7) 0.0671(5) 0.0535(18) Uani 1 d . .
H10A H 0.7052 -0.3404 0.1283 0.064 Uiso 1 calc R .
H10B H 0.7206 -0.2587 0.0058 0.064 Uiso 1 calc R .
C102 C 0.6455(7) -0.4101(7) 0.0388(5) 0.058(2) Uani 1 d . .
H10C H 0.5912 -0.3711 -0.0190 0.070 Uiso 1 calc R .
H10D H 0.5850 -0.4559 0.1017 0.070 Uiso 1 calc R .
C103 C 0.8002(7) -0.5094(7) 0.0025(5) 0.0553(19) Uani 1 d . .
H10E H 0.8611 -0.4632 -0.0598 0.066 Uiso 1 calc R .
H10F H 0.8539 -0.5489 0.0607 0.066 Uiso 1 calc R .
C104 C 0.7899(7) -0.6156(7) -0.0273(5) 0.0573(18) Uani 1 d . .
H10G H 0.7304 -0.5756 -0.0822 0.069 Uiso 1 calc R .
H10H H 0.7342 -0.6649 0.0363 0.069 Uiso 1 calc R .
C105 C 0.9441(8) -0.7115(7) -0.0703(5) 0.064(2) Uani 1 d . .
H10I H 1.0005 -0.6626 -0.1337 0.076 Uiso 1 calc R .
H10J H 1.0034 -0.7528 -0.0153 0.076 Uiso 1 calc R .
C106 C 0.9295(10) -0.8175(9) -0.1009(7) 0.095(3) Uani 1 d . .
H10K H 0.8794 -0.8697 -0.0375 0.142 Uiso 1 calc R .
H10L H 1.0305 -0.8737 -0.1304 0.142 Uiso 1 calc R .
H10M H 0.8694 -0.7772 -0.1545 0.142 Uiso 1 calc R .
C201 C -0.5671(7) 0.6833(6) 0.3921(5) 0.0441(15) Uani 1 d . .
H20A H -0.5396 0.7608 0.3460 0.053 Uiso 1 calc R .
H20B H -0.5655 0.6721 0.4661 0.053 Uiso 1 calc R .
C202 C -0.7205(6) 0.6988(6) 0.3875(5) 0.0463(16) Uani 1 d . .
H20C H -0.7429 0.6182 0.4313 0.056 Uiso 1 calc R .
H20D H -0.7187 0.7089 0.3129 0.056 Uiso 1 calc R .
C203 C -0.8475(7) 0.8145(6) 0.4265(5) 0.0431(15) Uani 1 d . .
H20E H -0.8269 0.8957 0.3820 0.052 Uiso 1 calc R .
H20F H -0.8496 0.8053 0.5009 0.052 Uiso 1 calc R .
C204 C -1.0019(7) 0.8251(6) 0.4216(5) 0.0492(16) Uani 1 d . .
H20G H -1.0011 0.8398 0.3463 0.059 Uiso 1 calc R .
H20H H -1.0186 0.7414 0.4618 0.059 Uiso 1 calc R .
C205 C -1.1326(7) 0.9338(7) 0.4664(5) 0.0524(17) Uani 1 d . .
H20I H -1.1164 1.0176 0.4255 0.063 Uiso 1 calc R .
H20J H -1.1323 0.9197 0.5413 0.063 Uiso 1 calc R .
C206 C -1.2873(7) 0.9440(8) 0.4632(6) 0.071(2) Uani 1 d . .
H20K H -1.3033 0.8607 0.5017 0.107 Uiso 1 calc R .
H20L H -1.2918 0.9652 0.3889 0.107 Uiso 1 calc R .
H20M H -1.3662 1.0127 0.4970 0.107 Uiso 1 calc R .
C18 C -0.0289(7) 0.1542(6) 0.2140(5) 0.0398(14) Uani 1 d . .
O3 O -0.1067(5) 0.1171(5) 0.1983(3) 0.0556(12) Uani 1 d . .

loop_
_atom_type_symbol
_atom_type_description
_atom_type_scat_dispersion_real
_atom_type_scat_dispersion_imag
_atom_type_scat_source
C C 0.0033 0.0016 'International Tables Vol C Tables 4.2.6.8 and 6.1.1.4'
H H 0.0000 0.0000 'International Tables Vol C Tables 4.2.6.8 and 6.1.1.4'
N N 0.0061 0.0033 'International Tables Vol C Tables 4.2.6.8 and 6.1.1.4'
O O 0.0106 0.0060 'International Tables Vol C Tables 4.2.6.8 and 6.1.1.4'
Pt Pt -1.7033 8.3905 'International Tables Vol C Tables 4.2.6.8 and 6.1.1.4'

loop_
_geom_angle_atom_site_label_1
_geom_angle_atom_site_label_2
_geom_angle_atom_site_label_3
_geom_angle
_geom_angle_site_symmetry_1
_geom_angle_site_symmetry_3
_geom_angle_publ_flag
C18 Pt1 N1 178.8(2) . . ?
C18 Pt1 C17 99.3(2) . . ?
N1 Pt1 C17 80.4(2) . . ?
C18 Pt1 C1 100.1(3) . . ?
N1 Pt1 C1 80.2(2) . . ?
C17 Pt1 C1 160.6(2) . . ?
C7 N1 C11 124.1(5) . . ?
C7 N1 Pt1 118.0(5) . . ?
C11 N1 Pt1 117.9(4) . . ?
C3 O1 C101 118.3(5) . . ?
C15 O2 C201 119.2(5) . . ?
C2 C1 C6 117.6(5) . . ?
C2 C1 Pt1 130.4(5) . . ?
C6 C1 Pt1 111.9(5) . . ?
C1 C2 C3 121.4(6) . . ?
O1 C3 C2 114.9(6) . . ?
O1 C3 C4 124.9(6) . . ?
C2 C3 C4 120.2(7) . . ?
C5 C4 C3 118.7(6) . . ?
C6 C5 C4 122.0(6) . . ?
C5 C6 C1 120.1(6) . . ?
C5 C6 C7 123.6(6) . . ?
C1 C6 C7 116.3(5) . . ?
N1 C7 C8 117.3(6) . . ?
N1 C7 C6 113.6(6) . . ?
C8 C7 C6 129.2(6) . . ?
C9 C8 C7 120.5(6) . . ?
C8 C9 C10 120.3(7) . . ?
C11 C10 C9 119.6(7) . . ?
C10 C11 N1 118.1(6) . . ?
C10 C11 C12 129.2(6) . . ?
N1 C11 C12 112.7(6) . . ?
C13 C12 C17 120.4(5) . . ?
C13 C12 C11 122.9(6) . . ?
C17 C12 C11 116.7(6) . . ?
C14 C13 C12 121.4(6) . . ?
C13 C14 C15 119.6(6) . . ?
O2 C15 C14 126.0(6) . . ?
O2 C15 C16 114.6(6) . . ?
C14 C15 C16 119.4(6) . . ?
C15 C16 C17 123.8(6) . . ?
C16 C17 C12 115.5(6) . . ?
C16 C17 Pt1 132.2(5) . . ?
C12 C17 Pt1 112.3(4) . . ?
O1 C101 C102 107.5(5) . . ?
C101 C102 C103 112.7(6) . . ?
C104 C103 C102 113.3(6) . . ?
C103 C104 C105 114.1(6) . . ?
C106 C105 C104 112.8(7) . . ?
O2 C201 C202 106.2(5) . . ?
C201 C202 C203 114.0(5) . . ?
C202 C203 C204 112.0(5) . . ?
C205 C204 C203 113.7(6) . . ?
C204 C205 C206 114.1(6) . . ?
O3 C18 Pt1 179.6(5) . . ?

loop_
_geom_bond_atom_site_label_1
_geom_bond_atom_site_label_2
_geom_bond_distance
_geom_bond_site_symmetry_2
_geom_bond_publ_flag
Pt1 C18 1.827(6) . ?
Pt1 N1 2.007(5) . ?
Pt1 C17 2.055(6) . ?
Pt1 C1 2.070(6) . ?
N1 C7 1.375(7) . ?
N1 C11 1.381(8) . ?
O1 C3 1.366(8) . ?
O1 C101 1.428(7) . ?
O2 C15 1.356(7) . ?
O2 C201 1.441(7) . ?
C1 C2 1.383(9) . ?
C1 C6 1.437(8) . ?
C2 C3 1.394(8) . ?
C3 C4 1.403(9) . ?
C4 C5 1.377(9) . ?
C5 C6 1.371(8) . ?
C6 C7 1.441(9) . ?
C7 C8 1.386(9) . ?
C8 C9 1.386(10) . ?
C9 C10 1.407(9) . ?
C10 C11 1.374(9) . ?
C11 C12 1.448(8) . ?
C12 C13 1.407(9) . ?
C12 C17 1.425(8) . ?
C13 C14 1.371(8) . ?
C14 C15 1.380(8) . ?
C15 C16 1.388(8) . ?
C16 C17 1.397(7) . ?
C101 C102 1.496(10) . ?
C102 C103 1.533(8) . ?
C103 C104 1.498(9) . ?
C104 C105 1.537(9) . ?
C105 C106 1.523(11) . ?
C201 C202 1.496(8) . ?
C202 C203 1.524(8) . ?
C203 C204 1.528(8) . ?
C204 C205 1.516(8) . ?
C205 C206 1.524(9) . ?
C18 O3 1.152(7) . ?

loop_
_geom_torsion_atom_site_label_1
_geom_torsion_atom_site_label_2
_geom_torsion_atom_site_label_3
_geom_torsion_atom_site_label_4
_geom_torsion
_geom_torsion_site_symmetry_1
_geom_torsion_site_symmetry_2
_geom_torsion_site_symmetry_3
_geom_torsion_site_symmetry_4
_geom_torsion_publ_flag
C18 Pt1 N1 C7 108(11) . . . . ?
C17 Pt1 N1 C7 -179.0(4) . . . . ?
C1 Pt1 N1 C7 1.1(4) . . . . ?
C18 Pt1 N1 C11 -73(12) . . . . ?
C17 Pt1 N1 C11 0.1(4) . . . . ?
C1 Pt1 N1 C11 -179.7(4) . . . . ?
C18 Pt1 C1 C2 0.8(6) . . . . ?
N1 Pt1 C1 C2 179.7(6) . . . . ?
C17 Pt1 C1 C2 179.3(5) . . . . ?
C18 Pt1 C1 C6 -179.9(4) . . . . ?
N1 Pt1 C1 C6 -1.1(4) . . . . ?
C17 Pt1 C1 C6 -1.4(8) . . . . ?
C6 C1 C2 C3 1.0(8) . . . . ?
Pt1 C1 C2 C3 -179.7(4) . . . . ?
C101 O1 C3 C2 -179.5(5) . . . . ?
C101 O1 C3 C4 -1.0(8) . . . . ?
C1 C2 C3 O1 177.5(5) . . . . ?
C1 C2 C3 C4 -1.1(9) . . . . ?
O1 C3 C4 C5 -178.0(6) . . . . ?
C2 C3 C4 C5 0.4(9) . . . . ?
C3 C4 C5 C6 0.4(9) . . . . ?
C4 C5 C6 C1 -0.5(9) . . . . ?
C4 C5 C6 C7 178.9(6) . . . . ?
C2 C1 C6 C5 -0.3(8) . . . . ?
Pt1 C1 C6 C5 -179.6(4) . . . . ?
C2 C1 C6 C7 -179.7(5) . . . . ?
Pt1 C1 C6 C7 0.9(6) . . . . ?
C11 N1 C7 C8 -0.2(8) . . . . ?
Pt1 N1 C7 C8 178.9(5) . . . . ?
C11 N1 C7 C6 -180.0(5) . . . . ?
Pt1 N1 C7 C6 -0.9(6) . . . . ?
C5 C6 C7 N1 -179.5(5) . . . . ?
C1 C6 C7 N1 -0.1(7) . . . . ?
C5 C6 C7 C8 0.8(10) . . . . ?
C1 C6 C7 C8 -179.8(6) . . . . ?
N1 C7 C8 C9 1.3(9) . . . . ?
C6 C7 C8 C9 -178.9(6) . . . . ?
C7 C8 C9 C10 -1.4(11) . . . . ?
C8 C9 C10 C11 0.2(10) . . . . ?
C9 C10 C11 N1 0.9(9) . . . . ?
C9 C10 C11 C12 -178.9(6) . . . . ?
C7 N1 C11 C10 -1.0(8) . . . . ?
Pt1 N1 C11 C10 180.0(4) . . . . ?
C7 N1 C11 C12 178.9(5) . . . . ?
Pt1 N1 C11 C12 -0.1(6) . . . . ?
C10 C11 C12 C13 -0.3(10) . . . . ?
N1 C11 C12 C13 179.9(5) . . . . ?
C10 C11 C12 C17 179.9(6) . . . . ?
N1 C11 C12 C17 0.1(7) . . . . ?
C17 C12 C13 C14 -1.2(9) . . . . ?
C11 C12 C13 C14 179.0(5) . . . . ?
C12 C13 C14 C15 1.4(9) . . . . ?
C201 O2 C15 C14 1.3(8) . . . . ?
C201 O2 C15 C16 -178.6(5) . . . . ?
C13 C14 C15 O2 179.2(5) . . . . ?
C13 C14 C15 C16 -0.9(9) . . . . ?
O2 C15 C16 C17 180.0(5) . . . . ?
C14 C15 C16 C17 0.1(8) . . . . ?
C15 C16 C17 C12 0.2(8) . . . . ?
C15 C16 C17 Pt1 -179.7(4) . . . . ?
C13 C12 C17 C16 0.4(8) . . . . ?
C11 C12 C17 C16 -179.8(5) . . . . ?
C13 C12 C17 Pt1 -179.7(4) . . . . ?
C11 C12 C17 Pt1 0.1(6) . . . . ?
C18 Pt1 C17 C16 -1.4(5) . . . . ?
N1 Pt1 C17 C16 179.7(5) . . . . ?
C1 Pt1 C17 C16 -179.9(5) . . . . ?
C18 Pt1 C17 C12 178.7(4) . . . . ?
N1 Pt1 C17 C12 -0.1(4) . . . . ?
C1 Pt1 C17 C12 0.2(8) . . . . ?
C3 O1 C101 C102 177.2(5) . . . . ?
O1 C101 C102 C103 177.1(5) . . . . ?
C101 C102 C103 C104 -179.3(5) . . . . ?
C102 C103 C104 C105 176.5(5) . . . . ?
C103 C104 C105 C106 -179.4(6) . . . . ?
C15 O2 C201 C202 177.7(5) . . . . ?
O2 C201 C202 C203 178.8(5) . . . . ?
C201 C202 C203 C204 -179.2(5) . . . . ?
C202 C203 C204 C205 176.2(5) . . . . ?
C203 C204 C205 C206 -179.2(5) . . . . ?
N1 Pt1 C18 O3 174(100) . . . . ?
C17 Pt1 C18 O3 101(79) . . . . ?
C1 Pt1 C18 O3 -80(79) . . . . ?
